data_4113532
loop_
_publ_author_name
'Tomoaki Hamada'
'Kei Manabe'
'Shunpei Ishikawa'
'Satoshi Nagayama'
'Motoo Shiro'
'Sh\=u Kobayashi'

_publ_section_title
;
 Catalytic Asymmetric Aldol Reactions in Aqueous Media Using Chiral
 Bis-pyridino-18-crown-6-Rare Earth Metal Triflate Complexes
;
_journal_name_full 'Journal of the American Chemical Society'
_journal_page_first 2989
_journal_page_last 2996
_journal_paper_doi 10.1021/ja028698z
_journal_volume 125
_journal_year 2003
_chemical_formula_sum 'C24 H36 N5 O14 Y'
_chemical_formula_weight 707.48
_space_group_IT_number 20
_symmetry_cell_setting orthorhombic
_symmetry_Int_Tables_number 20
_symmetry_space_group_name_Hall 'C 2c 2'
_symmetry_space_group_name_H-M 'C 2 2 21'
_cell_angle_alpha 90
_cell_angle_beta 90
_cell_angle_gamma 90
_cell_formula_units_Z 4
_cell_length_a 11.951(1)
_cell_length_b 15.125(1)
_cell_length_c 16.774(1)
_cell_measurement_reflns_used 19546
_cell_measurement_temperature 296.2
_cell_measurement_theta_max 27.5
_cell_measurement_theta_min 2.2
_cell_volume 3032.0(4)
_computing_cell_refinement PROCESS-AUTO
_computing_data_collection PROCESS-AUTO
_computing_data_reduction 'teXsan Ver. 1.10'
_computing_publication_material 'teXsan Ver. 1.10'
_computing_structure_refinement 'teXsan Ver. 1.10'
_computing_structure_solution 'DIRDIF92 (PATTY)'
_diffrn_measured_fraction_theta_full 1.0000
_diffrn_measured_fraction_theta_max 1.0000
_diffrn_measurement_device_type 'Rigaku RAXIS-RAPID Imaging Plate'
_diffrn_measurement_method \w
_diffrn_radiation_type 'Mo K\a'
_diffrn_radiation_wavelength 0.7107
_diffrn_reflns_av_R_equivalents 0.101
_diffrn_reflns_limit_h_max 15
_diffrn_reflns_limit_h_min -15
_diffrn_reflns_limit_k_max 19
_diffrn_reflns_limit_k_min -19
_diffrn_reflns_limit_l_max 21
_diffrn_reflns_limit_l_min -21
_diffrn_reflns_number 7068
_diffrn_reflns_theta_full 27.48
_diffrn_reflns_theta_max 27.48
_exptl_absorpt_coefficient_mu 2.001
_exptl_absorpt_correction_type none
_exptl_crystal_colour colorless
_exptl_crystal_density_diffrn 1.550
_exptl_crystal_description block
_exptl_crystal_size_max 0.400
_exptl_crystal_size_mid 0.300
_exptl_crystal_size_min 0.200
_refine_diff_density_max 2.81
_refine_diff_density_min -2.07
_refine_ls_extinction_method none
_refine_ls_goodness_of_fit_ref 1.118
_refine_ls_hydrogen_treatment noref
_refine_ls_number_parameters 207
_refine_ls_number_reflns 1954
_refine_ls_R_factor_gt 0.0355
_refine_ls_shift/su_max 0.0011
_refine_ls_structure_factor_coef Fsqd
_refine_ls_weighting_details 'w = 1/[\s^2^(Fo^2^) + (0.00700(Max(Fo^2^,0) + 2Fc^2^)/3)^2^]'
_refine_ls_weighting_scheme calc
_refine_ls_wR_factor_ref 0.0689
_reflns_number_gt 1512
_reflns_number_total 1957
_reflns_threshold_expression F^2^>2.0\s(F^2^)
_cod_data_source_file ja028698zsi20030105_093047_3.cif
_cod_data_source_block RGK762rap_Tokyo_Univ._(Dr.
_cod_original_cell_volume 3032.1(4)
_cod_original_sg_symbol_H-M 'C 2 2 21 '
_cod_original_formula_sum 'C24 H36 N5 O14 Y '
_cod_database_code 4113532

loop_
_symmetry_equiv_pos_as_xyz
x,y,z
x,-y,-z
-x,-y,1/2+z
-x,y,1/2-z
1/2+x,1/2+y,z
1/2+x,1/2-y,-z
1/2-x,1/2-y,1/2+z
1/2-x,1/2+y,1/2-z

loop_
_atom_site_label
_atom_site_type_symbol
_atom_site_fract_x
_atom_site_fract_y
_atom_site_fract_z
_atom_site_U_iso_or_equiv
_atom_site_adp_type
_atom_site_occupancy
_atom_site_calc_flag
_atom_site_refinement_flags
Y(1) Y 1.0000 0.77618(4) 0.7500 0.0113(1) Uani 1.00 d S
O(1) O 0.9404(3) 0.8506(2) 0.8707(2) 0.0172(8) Uani 1.00 d .
O(2) O 0.8664(4) 0.6991(3) 0.8351(2) 0.019(1) Uani 1.00 d .
O(3) O 0.8250(3) 0.8414(2) 0.7030(2) 0.0184(8) Uani 1.00 d .
O(4) O 0.8599(4) 0.7100(4) 0.6601(2) 0.015(1) Uani 1.00 d .
O(5) O 0.6984(4) 0.7680(5) 0.6381(3) 0.038(1) Uani 1.00 d .
O(6) O 0.6768(5) 1.0000 0.5000 0.052(2) Uani 1.00 d S
O(7) O 0.8332(3) 0.9354(2) 0.4709(2) 0.025(1) Uani 1.00 d .
O(8) O 0.7824(6) 0.5630(5) 0.5544(4) 0.025(2) Uani 0.50 d P
N(1) N 1.0000 0.9459(3) 0.7500 0.017(1) Uani 1.00 d S
N(2) N 1.0000 0.6043(3) 0.7500 0.015(1) Uani 1.00 d S
N(3) N 0.7916(4) 0.7728(3) 0.6667(2) 0.019(1) Uani 1.00 d .
N(4) N 0.7809(5) 1.0000 0.5000 0.026(2) Uani 1.00 d S
C(1) C 1.0000 1.1307(4) 0.7500 0.025(2) Uani 1.00 d S
C(2) C 0.9820(6) 1.0846(3) 0.8192(3) 0.021(2) Uani 1.00 d .
C(3) C 0.9847(6) 0.9918(3) 0.8171(2) 0.017(1) Uani 1.00 d .
C(4) C 0.9686(5) 0.9408(3) 0.8923(3) 0.023(1) Uani 1.00 d .
C(5) C 0.8915(4) 0.8026(3) 0.9374(2) 0.017(1) Uani 1.00 d .
C(6) C 0.9861(6) 0.7600(3) 0.9873(3) 0.031(2) Uani 1.00 d .
C(7) C 0.8057(5) 0.7396(3) 0.9021(3) 0.020(1) Uani 1.00 d .
C(8) C 0.7004(5) 0.7841(7) 0.8740(4) 0.025(2) Uani 1.00 d .
C(9) C 0.8200(5) 0.6131(3) 0.8163(3) 0.020(1) Uani 1.00 d .
C(10) C 0.9138(4) 0.5584(3) 0.7824(2) 0.014(1) Uani 1.00 d .
C(11) C 0.9129(5) 0.4677(3) 0.7824(3) 0.027(1) Uani 1.00 d .
C(12) C 1.0000 0.4213(4) 0.7500 0.027(2) Uani 1.00 d S
C(14) C 0.8769(5) 0.5232(4) 0.5402(3) 0.038(2) Uani 1.00 d .
H(1) H 1.0000 1.1951 0.7500 0.0329 Uiso 1.00 calc S
H(2) H 0.9690 1.1148 0.8684 0.0247 Uiso 1.00 calc .
H(4A) H 1.0357 0.9409 0.9219 0.0259 Uiso 1.00 calc .
H(4B) H 0.9098 0.9659 0.9224 0.0259 Uiso 1.00 calc .
H(5) H 0.8534 0.8436 0.9712 0.0230 Uiso 1.00 calc .
H(6A) H 0.9506 0.7323 1.0327 0.0304 Uiso 1.00 calc .
H(6B) H 1.0195 0.7159 0.9558 0.0304 Uiso 1.00 calc .
H(6C) H 1.0356 0.8028 1.0036 0.0304 Uiso 1.00 calc .
H(7) H 0.7899 0.6957 0.9394 0.0226 Uiso 1.00 calc .
H(8A) H 0.6565 0.7426 0.8456 0.0340 Uiso 1.00 calc .
H(8B) H 0.7195 0.8320 0.8395 0.0340 Uiso 1.00 calc .
H(8C) H 0.6603 0.8059 0.9183 0.0340 Uiso 1.00 calc .
H(9A) H 0.7632 0.6192 0.7777 0.0235 Uiso 1.00 calc .
H(9B) H 0.7928 0.5858 0.8626 0.0235 Uiso 1.00 calc .
H(11) H 0.8521 0.4371 0.8076 0.0314 Uiso 1.00 calc .
H(12) H 1.0000 0.3559 0.7500 0.0314 Uiso 1.00 calc S
O(1*) O 1.0596(3) 0.8506(2) 0.6293(2) 0.0172(8) Uani 1.00 d .
O(2*) O 1.1336(4) 0.6991(3) 0.6649(2) 0.019(1) Uani 1.00 d .
O(3*) O 1.1750(3) 0.8414(2) 0.7970(2) 0.0184(8) Uani 1.00 d .
O(4*) O 1.1401(4) 0.7100(4) 0.8399(2) 0.015(1) Uani 1.00 d .
C(3*) C 1.0153(6) 0.9918(3) 0.6829(2) 0.017(1) Uani 1.00 d .
C(10*) C 1.0862(4) 0.5584(3) 0.7176(2) 0.014(1) Uani 1.00 d .
O(7') O 0.8332(3) 1.0646(2) 0.5291(2) 0.025(1) Uani 1.00 d .
C(2*) C 1.0180(6) 1.0846(3) 0.6808(3) 0.021(2) Uani 1.00 d .
C(11*) C 1.0871(5) 0.4677(3) 0.7176(3) 0.027(1) Uani 1.00 d .
C(14') C 0.8769(5) 0.4768(4) 0.4598(3) 0.038(2) Uani 1.00 d .
C(4*) C 1.0314(5) 0.9408(3) 0.6077(3) 0.023(1) Uani 1.00 d .
C(5*) C 1.1085(4) 0.8026(3) 0.5626(2) 0.017(1) Uani 1.00 d .
C(7*) C 1.1943(5) 0.7396(3) 0.5979(3) 0.020(1) Uani 1.00 d .
C(9*) C 1.1800(5) 0.6131(3) 0.6837(3) 0.020(1) Uani 1.00 d .
N(3*) N 1.2084(4) 0.7728(3) 0.8333(2) 0.019(1) Uani 1.00 d .
H(2*) H 1.0310 1.1148 0.6316 0.0247 Uiso 1.00 calc .
H(11*) H 1.1479 0.4371 0.6924 0.0314 Uiso 1.00 calc .
O(8') O 0.7824(6) 0.4370(5) 0.4456(4) 0.025(2) Uani 0.50 d P
H(4A*) H 0.9643 0.9409 0.5781 0.0259 Uiso 1.00 calc .
H(4B*) H 1.0902 0.9659 0.5776 0.0259 Uiso 1.00 calc .
C(6*) C 1.0139(6) 0.7600(3) 0.5127(3) 0.031(2) Uani 1.00 d .
H(5*) H 1.1466 0.8436 0.5288 0.0230 Uiso 1.00 calc .
C(8*) C 1.2996(5) 0.7841(7) 0.6260(4) 0.025(2) Uani 1.00 d .
H(7*) H 1.2101 0.6957 0.5606 0.0226 Uiso 1.00 calc .
H(9A*) H 1.2368 0.6192 0.7223 0.0235 Uiso 1.00 calc .
H(9B*) H 1.2072 0.5858 0.6374 0.0235 Uiso 1.00 calc .
O(5*) O 1.3016(4) 0.7680(5) 0.8619(3) 0.038(1) Uani 1.00 d .
H(6A*) H 1.0494 0.7323 0.4673 0.0304 Uiso 1.00 calc .
H(6B*) H 0.9805 0.7159 0.5442 0.0304 Uiso 1.00 calc .
H(6C*) H 0.9644 0.8028 0.4964 0.0304 Uiso 1.00 calc .
H(8A*) H 1.3435 0.7426 0.6544 0.0340 Uiso 1.00 calc .
H(8B*) H 1.2805 0.8320 0.6605 0.0340 Uiso 1.00 calc .
H(8C*) H 1.3397 0.8059 0.5817 0.0340 Uiso 1.00 calc .

loop_
_atom_site_aniso_label
_atom_site_aniso_U_11
_atom_site_aniso_U_22
_atom_site_aniso_U_33
_atom_site_aniso_U_12
_atom_site_aniso_U_13
_atom_site_aniso_U_23
Y(1) 0.0111(3) 0.0113(3) 0.0116(2) 0.0000 -0.0003(4) 0.0000
O(1) 0.025(2) 0.013(2) 0.014(1) 0.002(2) 0.002(1) 0.001(1)
O(2) 0.026(3) 0.014(3) 0.018(2) -0.002(2) 0.007(2) -0.005(2)
O(3) 0.017(2) 0.017(2) 0.022(2) -0.001(2) -0.005(1) 0.000(1)
O(4) 0.012(2) 0.014(2) 0.020(2) 0.000(2) -0.003(2) -0.002(2)
O(5) 0.030(3) 0.034(3) 0.051(3) 0.006(3) -0.028(2) -0.002(3)
O(6) 0.013(3) 0.081(6) 0.062(4) 0.0000 0.0000 -0.032(4)
O(7) 0.027(2) 0.019(2) 0.030(2) -0.001(2) -0.005(2) -0.010(2)
O(8) 0.036(5) 0.020(4) 0.020(3) 0.001(4) -0.001(3) -0.014(3)
N(1) 0.017(3) 0.013(3) 0.021(2) 0.0000 -0.006(5) 0.0000
N(2) 0.011(3) 0.015(3) 0.017(2) 0.0000 0.005(4) 0.0000
N(3) 0.018(2) 0.016(2) 0.022(2) 0.001(2) -0.009(2) 0.004(2)
N(4) 0.025(4) 0.034(4) 0.019(3) 0.0000 0.0000 -0.004(3)
C(1) 0.040(5) 0.003(3) 0.033(3) 0.0000 -0.009(7) 0.0000
C(2) 0.033(5) 0.005(2) 0.025(2) -0.004(3) -0.008(3) -0.005(2)
C(3) 0.022(4) 0.018(2) 0.011(2) 0.005(3) 0.001(2) -0.002(1)
C(4) 0.037(4) 0.014(2) 0.017(2) 0.000(2) 0.000(2) -0.007(2)
C(5) 0.023(3) 0.015(2) 0.012(2) 0.006(2) 0.009(2) 0.000(2)
C(6) 0.051(4) 0.026(3) 0.016(2) -0.002(4) 0.005(3) 0.005(2)
C(7) 0.024(3) 0.016(3) 0.018(2) -0.003(2) 0.009(2) 0.000(2)
C(8) 0.013(3) 0.029(4) 0.035(3) 0.009(3) 0.011(2) -0.009(3)
C(9) 0.024(3) 0.011(2) 0.025(2) -0.011(2) 0.007(2) -0.008(2)
C(10) 0.012(3) 0.016(2) 0.015(2) -0.002(2) -0.007(2) -0.003(2)
C(11) 0.025(3) 0.021(3) 0.036(2) -0.008(3) -0.006(3) 0.011(2)
C(12) 0.031(4) 0.009(3) 0.041(4) 0.0000 -0.013(7) 0.0000
C(14) 0.045(4) 0.013(3) 0.057(4) -0.008(3) -0.020(3) -0.002(3)
O(1*) 0.025(2) 0.013(2) 0.014(1) -0.002(2) 0.002(1) -0.001(1)
O(2*) 0.026(3) 0.014(3) 0.018(2) 0.002(2) 0.007(2) 0.005(2)
O(3*) 0.017(2) 0.017(2) 0.022(2) 0.001(2) -0.005(1) 0.000(1)
O(4*) 0.012(2) 0.014(2) 0.020(2) 0.000(2) -0.003(2) 0.002(2)
C(3*) 0.022(4) 0.018(2) 0.011(2) -0.005(3) 0.001(2) 0.002(1)
C(10*) 0.012(3) 0.016(2) 0.015(2) 0.002(2) -0.007(2) 0.003(2)
O(7') 0.027(2) 0.019(2) 0.030(2) 0.001(2) 0.005(2) -0.010(2)
C(2*) 0.033(5) 0.005(2) 0.025(2) 0.004(3) -0.008(3) 0.005(2)
C(11*) 0.025(3) 0.021(3) 0.036(2) 0.008(3) -0.006(3) -0.011(2)
C(14') 0.045(4) 0.013(3) 0.057(4) 0.008(3) 0.020(3) -0.002(3)
C(4*) 0.037(4) 0.014(2) 0.017(2) 0.000(2) 0.000(2) 0.007(2)
C(5*) 0.023(3) 0.015(2) 0.012(2) -0.006(2) 0.009(2) 0.000(2)
C(7*) 0.024(3) 0.016(3) 0.018(2) 0.003(2) 0.009(2) 0.000(2)
C(9*) 0.024(3) 0.011(2) 0.025(2) 0.011(2) 0.007(2) 0.008(2)
N(3*) 0.018(2) 0.016(2) 0.022(2) -0.001(2) -0.009(2) -0.004(2)
O(8') 0.036(5) 0.020(4) 0.020(3) -0.001(4) 0.001(3) -0.014(3)
C(6*) 0.051(4) 0.026(3) 0.016(2) 0.002(4) 0.005(3) -0.005(2)
C(8*) 0.013(3) 0.029(4) 0.035(3) -0.009(3) 0.011(2) 0.009(3)
O(5*) 0.030(3) 0.034(3) 0.051(3) -0.006(3) -0.028(2) 0.002(3)

loop_
_atom_type_symbol
_atom_type_description
_atom_type_scat_dispersion_real
_atom_type_scat_dispersion_imag
_atom_type_scat_source
C C 0.003 0.002
;International Tables for Crystallography
(1992, Vol. C, Tables 4.2.6.8 and 6.1.1.1)
;
H H 0.000 0.000
;International Tables for Crystallography
(1992, Vol. C, Table 6.1.1.2)
;
O O 0.011 0.006
;International Tables for Crystallography
(1992, Vol. C, Tables 4.2.6.8 and 6.1.1.1)
;
N N 0.006 0.003
;International Tables for Crystallography
(1992, Vol. C, Tables 4.2.6.8 and 6.1.1.1)
;
Y Y -2.796 3.567
;International Tables for Crystallography
(1992, Vol. C, Tables 4.2.6.8 and 6.1.1.1)
;
